data_9009603
loop_
_publ_author_name
'Riffel, H.'
'Keller, P.'
'Hess, H.'

_publ_section_title
;
 Die kristallstruktur von warikahnit, Zn3[(H2O)2|(AsO4)2]
;
_journal_name_full 'Tschermaks Mineralogische und Petrographische Mitteilungen'
_journal_page_first 187
_journal_page_last 199
_journal_volume 27
_journal_year 1980
_chemical_compound_source 'Tsumeb mine, Namibia'
_chemical_formula_sum 'As2 H4 O10 Zn3'
_chemical_name_mineral Warikahnite
_space_group_IT_number 2
_symmetry_space_group_name_Hall '-P 1'
_symmetry_space_group_name_H-M 'P -1'
_cell_angle_alpha 105.59
_cell_angle_beta 93.44
_cell_angle_gamma 108.68
_cell_formula_units_Z 4
_cell_length_a 6.710
_cell_length_b 8.989
_cell_length_c 14.533
_cell_volume 789.532
_database_code_amcsd 0015678
_exptl_crystal_density_diffrn 4.291
_cod_original_formula_sum 'Zn3 As2 O10 H4'
_cod_database_code 9009603

loop_
_space_group_symop_operation_xyz
x,y,z
-x,-y,-z

loop_
_atom_site_label
_atom_site_fract_x
_atom_site_fract_y
_atom_site_fract_z
_atom_site_U_iso_or_equiv
_atom_site_type_symbol
_atom_site_attached_hydrogens
Zn1 0.39500 0.56280 0.58940 0.00975 Zn 0
Zn2 0.38260 0.55130 0.08640 0.00937 Zn 0
Zn3 0.01800 0.70920 0.38750 0.00925 Zn 0
Zn4 0.24270 0.86010 0.08310 0.00937 Zn 0
Zn5 0.06330 0.06030 0.73820 0.00963 Zn 0
Zn6 0.00520 0.22470 0.14620 0.01013 Zn 0
As1 0.05290 0.33450 0.39090 0.00659 As 0
As2 0.48530 0.27760 0.67550 0.00747 As 0
As3 0.09900 0.43590 0.86310 0.00646 As 0
As4 0.26040 0.13600 0.96680 0.00684 As 0
O1 0.31060 0.44770 0.43700 0.01039 O 0
O2 0.31230 0.32370 0.60790 0.00950 O 0
O3 0.08260 0.53930 0.61500 0.01191 O 0
Wat4 0.47450 0.80650 0.57250 0.01532 O 2
Wat5 0.47250 0.67450 0.74270 0.01431 O 2
O6 0.31580 0.44960 0.93600 0.01229 O 0
O7 0.11910 0.62750 0.08460 0.00874 O 0
O8 0.39030 0.55790 0.22490 0.01203 O 0
O9 0.33670 0.76950 0.39290 0.01254 O 0
O10 0.05340 0.78480 0.54000 0.01127 O 0
O11 0.06290 0.29430 0.75480 0.01191 O 0
Wat12 0.35370 0.99930 0.22140 0.01710 O 2
O13 0.04710 0.08910 0.88020 0.01102 O 0
O14 0.22900 0.94370 0.97210 0.01140 O 0
O15 0.49320 0.20830 0.93030 0.01001 O 0
O16 0.35830 0.10580 0.70660 0.01368 O 0
Wat17 0.09890 0.98310 0.39920 0.01178 O 2
O18 0.02750 0.19920 0.27780 0.01115 O 0
O19 0.24310 0.26380 0.07310 0.01305 O 0
O20 0.13810 0.61800 0.84490 0.01279 O 0

loop_
_cod_changelog_entry_id
_cod_changelog_entry_author
_cod_changelog_entry_date
_cod_changelog_entry_text
1
;cod-tools version 3.8.0
Id: cif_guess_AMCSD_atom_types 9574 2023-05-10 09:00:05Z saulius
;
2023-05-10T18:52:00+03:00
;Derived atom types and hydrogen counts
from atom names that follow the AMCSD naming convention
(Wat == water, O-H == hydroxyl).
;

loop_
_cod_related_entry_id
_cod_related_entry_database
_cod_related_entry_code
1 AMCSD 0015678
